data_2231747
loop_
_publ_author_name
'Asiri, Abdullah M.'
'Faidallah, Hassan M.'
'Al-Youbi, Abdulrahman O.'
'Alamry, Khalid A.'
'Ng, Seik Weng'

_publ_section_title
;
 2-Oxo-4-(thiophen-2-yl)-1,2,5,6-tetrahydrobenzo[<i>h</i>]quinoline-3-carbonitrile
;
_journal_coeditor_code XU5294
_journal_issue 9
_journal_name_full 'Acta Crystallographica Section E'
_journal_page_first o2472
_journal_paper_doi 10.1107/S1600536811033915
_journal_volume 67
_journal_year 2011
_chemical_formula_iupac 'C18 H12 N2 O S'
_chemical_formula_moiety 'C18 H12 N2 O S'
_chemical_formula_sum 'C18 H12 N2 O S'
_chemical_formula_weight 304.36
_chemical_name_systematic
;
2-Oxo-4-(thiophen-2-yl)-1,2,5,6-tetrahydrobenzo[<i>h</i>]quinoline-3-
carbonitrile
;
_space_group_IT_number 2
_symmetry_cell_setting triclinic
_symmetry_space_group_name_Hall '-P 1'
_symmetry_space_group_name_H-M 'P -1'
_atom_sites_solution_hydrogens geom
_atom_sites_solution_primary direct
_atom_sites_solution_secondary difmap
_audit_creation_method SHELXL97
_cell_angle_alpha 93.990(4)
_cell_angle_beta 95.293(4)
_cell_angle_gamma 100.903(4)
_cell_formula_units_Z 2
_cell_length_a 6.9952(3)
_cell_length_b 9.1809(4)
_cell_length_c 11.1837(5)
_cell_measurement_reflns_used 4426
_cell_measurement_temperature 100(2)
_cell_measurement_theta_max 74.13
_cell_measurement_theta_min 3.98
_cell_volume 699.48(5)
_computing_cell_refinement 'CrysAlis PRO (Agilent, 2010)'
_computing_data_collection 'CrysAlis PRO (Agilent, 2010)'
_computing_data_reduction 'CrysAlis PRO (Agilent, 2010)'
_computing_molecular_graphics 'X-SEED (Barbour, 2001)'
_computing_publication_material 'publCIF (Westrip, 2010)'
_computing_structure_refinement 'SHELXL97 (Sheldrick, 2008)'
_computing_structure_solution 'SHELXS97 (Sheldrick, 2008)'
_diffrn_ambient_temperature 100(2)
_diffrn_detector_area_resol_mean 10.4041
_diffrn_measured_fraction_theta_full 0.965
_diffrn_measured_fraction_theta_max 0.965
_diffrn_measurement_device_type 'Agilent SuperNova Dual diffractometer with Atlas detector'
_diffrn_measurement_method \w
_diffrn_radiation_monochromator mirror
_diffrn_radiation_source 'SuperNova (Cu) X-ray Source'
_diffrn_radiation_type CuK\a
_diffrn_radiation_wavelength 1.54184
_diffrn_reflns_av_R_equivalents 0.0203
_diffrn_reflns_av_sigmaI/netI 0.0228
_diffrn_reflns_limit_h_max 8
_diffrn_reflns_limit_h_min -7
_diffrn_reflns_limit_k_max 10
_diffrn_reflns_limit_k_min -11
_diffrn_reflns_limit_l_max 13
_diffrn_reflns_limit_l_min -13
_diffrn_reflns_number 5795
_diffrn_reflns_theta_full 74.29
_diffrn_reflns_theta_max 74.29
_diffrn_reflns_theta_min 3.99
_diffrn_standards_decay_% 0
_diffrn_standards_interval_count 0
_diffrn_standards_interval_time 0
_diffrn_standards_number 0
_exptl_absorpt_coefficient_mu 2.072
_exptl_absorpt_correction_T_max 0.6820
_exptl_absorpt_correction_T_min 0.5753
_exptl_absorpt_correction_type multi-scan
_exptl_absorpt_process_details '(CrysAlis PRO; Agilent, 2010)'
_exptl_crystal_colour yellow
_exptl_crystal_density_diffrn 1.445
_exptl_crystal_density_method 'not measured'
_exptl_crystal_description prism
_exptl_crystal_F_000 316
_exptl_crystal_size_max 0.30
_exptl_crystal_size_mid 0.25
_exptl_crystal_size_min 0.20
_refine_diff_density_max 0.217
_refine_diff_density_min -0.452
_refine_ls_extinction_method none
_refine_ls_goodness_of_fit_ref 1.067
_refine_ls_hydrogen_treatment mixed
_refine_ls_matrix_type full
_refine_ls_number_parameters 216
_refine_ls_number_reflns 2740
_refine_ls_number_restraints 19
_refine_ls_restrained_S_all 1.064
_refine_ls_R_factor_all 0.0364
_refine_ls_R_factor_gt 0.0350
_refine_ls_shift/su_max 0.001
_refine_ls_shift/su_mean 0.001
_refine_ls_structure_factor_coef Fsqd
_refine_ls_weighting_details 'calc w = 1/[\s^2^(Fo^2^)+(0.0555P)^2^+0.2491P] where P=(Fo^2^+2Fc^2^)/3'
_refine_ls_weighting_scheme calc
_refine_ls_wR_factor_gt 0.0964
_refine_ls_wR_factor_ref 0.0976
_reflns_number_gt 2600
_reflns_number_total 2740
_reflns_threshold_expression I>2\s(I)
_cod_data_source_file xu5294.cif
_cod_data_source_block I
_cod_database_code 2231747
_cod_database_fobs_code 2231747

loop_
_symmetry_equiv_pos_as_xyz
'x, y, z'
'-x, -y, -z'

loop_
_atom_site_type_symbol
_atom_site_label
_atom_site_fract_x
_atom_site_fract_y
_atom_site_fract_z
_atom_site_U_iso_or_equiv
_atom_site_adp_type
_atom_site_calc_flag
_atom_site_refinement_flags
_atom_site_occupancy
_atom_site_symmetry_multiplicity
_atom_site_disorder_assembly
_atom_site_disorder_group
S S1 1.02806(12) 0.99939(9) 0.19100(9) 0.0171(2) Uani d P 0.727(2) 1 A 1
C C1 1.2328(6) 1.0301(6) 0.1115(5) 0.0157(7) Uani d PU 0.727(2) 1 A 1
H H1A 1.2578 1.1055 0.0578 0.019 Uiso calc PR 0.727(2) 1 A 1
C C2 1.3559(7) 0.9300(6) 0.1367(5) 0.0163(7) Uani d PU 0.727(2) 1 A 1
H H2 1.4748 0.9289 0.1022 0.020 Uiso calc PR 0.727(2) 1 A 1
C C3 1.2770(14) 0.8250(17) 0.2247(12) 0.0299(8) Uani d PU 0.727(2) 1 A 1
H H3 1.3373 0.7474 0.2526 0.036 Uiso calc PR 0.727(2) 1 A 1
S S1' 1.3139(8) 0.8217(10) 0.2250(7) 0.0299(8) Uani d P 0.27 1 A 2
C C1' 1.0531(18) 0.9773(13) 0.1982(12) 0.0171(2) Uani d P 0.27 1 A 2
H H1' 0.9394 1.0180 0.2067 0.021 Uiso calc PR 0.273(2) 1 A 2
C C2' 1.196(2) 1.025(2) 0.1248(15) 0.0157(7) Uani d P 0.27 1 A 2
H H2' 1.1922 1.1045 0.0750 0.019 Uiso calc PR 0.273(2) 1 A 2
C C3' 1.330(2) 0.9528(19) 0.1306(17) 0.0163(7) Uani d P 0.27 1 A 2
H H3' 1.4357 0.9723 0.0829 0.020 Uiso calc PR 0.273(2) 1 A 2
O O1 0.50080(13) 0.56034(11) 0.36325(8) 0.0192(2) Uani d . 1 1 . .
N N1 0.76813(15) 0.61659(12) 0.50268(10) 0.0153(2) Uani d D 1 1 . .
H H1 0.692(2) 0.5628(18) 0.5492(14) 0.027(4) Uiso d D 1 1 . .
N N2 0.64560(17) 0.68980(14) 0.08687(10) 0.0219(3) Uani d . 1 1 . .
C C4 1.10455(19) 0.85666(15) 0.25948(11) 0.0162(3) Uani d . 1 1 . .
C C5 0.71303(18) 0.69445(15) 0.18506(12) 0.0168(3) Uani d . 1 1 A .
C C6 0.67568(18) 0.62164(15) 0.38930(12) 0.0159(3) Uani d . 1 1 A .
C C7 0.79651(18) 0.70041(15) 0.30795(12) 0.0159(3) Uani d . 1 1 . .
C C8 0.98753(19) 0.77471(15) 0.34578(12) 0.0160(3) Uani d . 1 1 A .
C C9 1.06717(19) 0.77150(15) 0.46658(12) 0.0162(3) Uani d . 1 1 . .
C C10 1.26416(19) 0.86240(16) 0.52013(12) 0.0198(3) Uani d . 1 1 A .
H H10A 1.2453 0.9555 0.5636 0.024 Uiso calc R 1 1 . .
H H10B 1.3466 0.8896 0.4547 0.024 Uiso calc R 1 1 . .
C C11 1.36693(19) 0.77390(16) 0.60685(12) 0.0182(3) Uani d . 1 1 . .
H H11A 1.4051 0.6897 0.5610 0.022 Uiso calc R 1 1 A .
H H11B 1.4876 0.8387 0.6482 0.022 Uiso calc R 1 1 . .
C C12 1.23569(19) 0.71478(14) 0.69931(12) 0.0164(3) Uani d . 1 1 A .
C C13 1.3114(2) 0.69892(15) 0.81603(12) 0.0203(3) Uani d . 1 1 . .
H H13 1.4490 0.7224 0.8373 0.024 Uiso calc R 1 1 A .
C C14 1.1894(2) 0.64951(16) 0.90172(12) 0.0217(3) Uani d . 1 1 A .
H H14 1.2435 0.6397 0.9811 0.026 Uiso calc R 1 1 . .
C C15 0.9873(2) 0.61428(15) 0.87154(12) 0.0202(3) Uani d . 1 1 . .
H H15 0.9033 0.5831 0.9309 0.024 Uiso calc R 1 1 A .
C C16 0.90914(19) 0.62486(15) 0.75477(12) 0.0181(3) Uani d . 1 1 A .
H H16 0.7716 0.5983 0.7337 0.022 Uiso calc R 1 1 . .
C C17 1.03169(19) 0.67444(14) 0.66757(11) 0.0153(3) Uani d . 1 1 . .
C C18 0.95516(18) 0.68759(14) 0.54271(11) 0.0153(3) Uani d . 1 1 A .

loop_
_atom_site_aniso_label
_atom_site_aniso_U_11
_atom_site_aniso_U_22
_atom_site_aniso_U_33
_atom_site_aniso_U_12
_atom_site_aniso_U_13
_atom_site_aniso_U_23
S1 0.0179(4) 0.0139(4) 0.0219(3) 0.0049(2) 0.0047(2) 0.0097(2)
C1 0.0132(19) 0.0185(8) 0.0149(14) -0.0033(14) 0.0089(11) 0.0063(9)
C2 0.0145(16) 0.0178(19) 0.0197(9) 0.0090(9) 0.0038(11) 0.0044(11)
C3 0.029(2) 0.0331(6) 0.0259(4) -0.0033(16) 0.0123(14) 0.0043(4)
S1' 0.029(2) 0.0331(6) 0.0259(4) -0.0033(16) 0.0123(14) 0.0043(4)
C1' 0.0179(4) 0.0139(4) 0.0219(3) 0.0049(2) 0.0047(2) 0.0097(2)
C2' 0.0132(19) 0.0185(8) 0.0149(14) -0.0033(14) 0.0089(11) 0.0063(9)
C3' 0.0145(16) 0.0178(19) 0.0197(9) 0.0090(9) 0.0038(11) 0.0044(11)
O1 0.0129(4) 0.0267(5) 0.0170(5) 0.0003(4) 0.0007(3) 0.0071(4)
N1 0.0134(5) 0.0190(6) 0.0137(5) 0.0012(4) 0.0029(4) 0.0054(4)
N2 0.0192(6) 0.0287(7) 0.0182(6) 0.0045(5) 0.0013(5) 0.0070(5)
C4 0.0159(6) 0.0181(7) 0.0138(6) 0.0011(5) 0.0005(5) 0.0050(5)
C5 0.0132(6) 0.0189(7) 0.0192(7) 0.0030(5) 0.0043(5) 0.0055(5)
C6 0.0141(6) 0.0182(6) 0.0160(6) 0.0040(5) 0.0015(5) 0.0033(5)
C7 0.0148(6) 0.0191(7) 0.0147(6) 0.0043(5) 0.0026(5) 0.0052(5)
C8 0.0159(6) 0.0174(6) 0.0163(6) 0.0049(5) 0.0038(5) 0.0044(5)
C9 0.0147(6) 0.0177(6) 0.0158(6) 0.0015(5) 0.0022(5) 0.0036(5)
C10 0.0176(6) 0.0222(7) 0.0169(6) -0.0030(5) 0.0010(5) 0.0041(5)
C11 0.0139(6) 0.0220(7) 0.0168(6) -0.0006(5) 0.0004(5) 0.0023(5)
C12 0.0177(6) 0.0149(6) 0.0157(6) 0.0015(5) 0.0007(5) 0.0009(5)
C13 0.0190(7) 0.0206(7) 0.0186(7) -0.0007(5) -0.0024(5) 0.0020(5)
C14 0.0268(7) 0.0212(7) 0.0148(6) 0.0005(6) -0.0030(5) 0.0035(5)
C15 0.0242(7) 0.0201(7) 0.0152(6) -0.0001(5) 0.0037(5) 0.0037(5)
C16 0.0172(6) 0.0191(7) 0.0170(6) 0.0009(5) 0.0018(5) 0.0028(5)
C17 0.0175(6) 0.0144(6) 0.0138(6) 0.0026(5) 0.0015(5) 0.0015(5)
C18 0.0148(6) 0.0163(6) 0.0151(6) 0.0036(5) 0.0020(5) 0.0020(5)

loop_
_atom_type_symbol
_atom_type_description
_atom_type_scat_dispersion_real
_atom_type_scat_dispersion_imag
_atom_type_scat_source
C C 0.0181 0.0091 'International Tables Vol C Tables 4.2.6.8 and 6.1.1.4'
H H 0.0000 0.0000 'International Tables Vol C Tables 4.2.6.8 and 6.1.1.4'
N N 0.0311 0.0180 'International Tables Vol C Tables 4.2.6.8 and 6.1.1.4'
O O 0.0492 0.0322 'International Tables Vol C Tables 4.2.6.8 and 6.1.1.4'
S S 0.3331 0.5567 'International Tables Vol C Tables 4.2.6.8 and 6.1.1.4'

loop_
_geom_angle_atom_site_label_1
_geom_angle_atom_site_label_2
_geom_angle_atom_site_label_3
_geom_angle
C4 S1 C1 92.12(19)
C2 C1 S1 111.6(4)
C2 C1 H1A 124.2
S1 C1 H1A 124.2
C1 C2 C3 111.6(6)
C1 C2 H2 124.2
C3 C2 H2 124.2
C4 C3 C2 110.3(10)
C4 C3 H3 124.9
C2 C3 H3 124.9
C4 S1' C3' 90.2(6)
C2' C1' C4 108.7(11)
C2' C1' H1' 125.6
C4 C1' H1' 125.6
C3' C2' C1' 112.7(15)
C3' C2' H2' 123.6
C1' C2' H2' 123.6
C2' C3' S1' 116.8(14)
C2' C3' H3' 121.6
S1' C3' H3' 121.6
C18 N1 C6 125.02(11)
C18 N1 H1 122.2(12)
C6 N1 H1 112.8(12)
C3 C4 C1' 110.3(8)
C3 C4 C8 124.6(6)
C1' C4 C8 125.0(5)
C1' C4 S1' 111.5(6)
C8 C4 S1' 123.5(3)
C3 C4 S1 114.4(6)
C8 C4 S1 120.97(10)
S1' C4 S1 115.5(3)
N2 C5 C7 179.74(15)
O1 C6 N1 120.39(11)
O1 C6 C7 124.73(12)
N1 C6 C7 114.88(11)
C8 C7 C5 121.69(11)
C8 C7 C6 121.52(12)
C5 C7 C6 116.76(11)
C7 C8 C9 119.75(12)
C7 C8 C4 119.51(12)
C9 C8 C4 120.73(12)
C18 C9 C8 118.65(12)
C18 C9 C10 117.54(12)
C8 C9 C10 123.70(12)
C9 C10 C11 110.44(11)
C9 C10 H10A 109.6
C11 C10 H10A 109.6
C9 C10 H10B 109.6
C11 C10 H10B 109.6
H10A C10 H10B 108.1
C12 C11 C10 111.07(11)
C12 C11 H11A 109.4
C10 C11 H11A 109.4
C12 C11 H11B 109.4
C10 C11 H11B 109.4
H11A C11 H11B 108.0
C13 C12 C17 118.92(12)
C13 C12 C11 121.40(12)
C17 C12 C11 119.69(11)
C14 C13 C12 121.08(13)
C14 C13 H13 119.5
C12 C13 H13 119.5
C13 C14 C15 120.03(13)
C13 C14 H14 120.0
C15 C14 H14 120.0
C16 C15 C14 119.84(12)
C16 C15 H15 120.1
C14 C15 H15 120.1
C15 C16 C17 120.41(12)
C15 C16 H16 119.8
C17 C16 H16 119.8
C16 C17 C12 119.65(12)
C16 C17 C18 122.26(12)
C12 C17 C18 118.08(11)
N1 C18 C9 119.93(12)
N1 C18 C17 118.58(11)
C9 C18 C17 121.49(12)

loop_
_geom_bond_atom_site_label_1
_geom_bond_atom_site_label_2
_geom_bond_distance
S1 C4 1.7085(14)
S1 C1 1.743(3)
C1 C2 1.398(6)
C1 H1A 0.9500
C2 C3 1.495(15)
C2 H2 0.9500
C3 C4 1.377(10)
C3 H3 0.9500
S1' C4 1.631(6)
S1' C3' 1.651(19)
C1' C2' 1.377(18)
C1' C4 1.427(11)
C1' H1' 0.9500
C2' C3' 1.25(2)
C2' H2' 0.9500
C3' H3' 0.9500
O1 C6 1.2447(16)
N1 C18 1.3659(17)
N1 C6 1.3771(16)
N1 H1 0.885(9)
N2 C5 1.1491(18)
C4 C8 1.4770(17)
C5 C7 1.4361(18)
C6 C7 1.4378(18)
C7 C8 1.3930(18)
C8 C9 1.4175(18)
C9 C18 1.3850(18)
C9 C10 1.5156(18)
C10 C11 1.5230(19)
C10 H10A 0.9900
C10 H10B 0.9900
C11 C12 1.5071(17)
C11 H11A 0.9900
C11 H11B 0.9900
C12 C13 1.3904(18)
C12 C17 1.4099(18)
C13 C14 1.385(2)
C13 H13 0.9500
C14 C15 1.393(2)
C14 H14 0.9500
C15 C16 1.3856(19)
C15 H15 0.9500
C16 C17 1.4005(18)
C16 H16 0.9500
C17 C18 1.4701(17)

loop_
_geom_hbond_atom_site_label_D
_geom_hbond_atom_site_label_H
_geom_hbond_atom_site_label_A
_geom_hbond_site_symmetry_A
_geom_hbond_distance_DH
_geom_hbond_distance_HA
_geom_hbond_distance_DA
_geom_hbond_angle_DHA
_geom_hbond_publ_flag
N1 H1 O1 2_666 0.890(10) 1.970(10) 2.8510(10) 173(2) yes

loop_
_geom_torsion_atom_site_label_1
_geom_torsion_atom_site_label_2
_geom_torsion_atom_site_label_3
_geom_torsion_atom_site_label_4
_geom_torsion
C4 S1 C1 C2 0.8(4)
S1 C1 C2 C3 0.0(8)
C1 C2 C3 C4 -1.1(11)
C4 C1' C2' C3' 0(2)
C1' C2' C3' S1' -2(2)
C4 S1' C3' C2' 2.4(17)
C2 C3 C4 C1' 1.5(11)
C2 C3 C4 C8 -179.9(5)
C2 C3 C4 S1' -11E1(2)
C2 C3 C4 S1 1.7(10)
C2' C1' C4 C3 -0.9(14)
C2' C1' C4 C8 -179.6(9)
C2' C1' C4 S1' 1.8(13)
C2' C1' C4 S1 -177(9)
C3' S1' C4 C3 64(19)
C3' S1' C4 C1' -2.3(10)
C3' S1' C4 C8 179.1(7)
C3' S1' C4 S1 -2.2(8)
C1 S1 C4 C3 -1.5(6)
C1 S1 C4 C1' 2(8)
C1 S1 C4 C8 -180.0(2)
C1 S1 C4 S1' 1.3(4)
C18 N1 C6 O1 -175.77(12)
C18 N1 C6 C7 4.57(19)
O1 C6 C7 C8 175.70(13)
N1 C6 C7 C8 -4.65(19)
O1 C6 C7 C5 -6.4(2)
N1 C6 C7 C5 173.28(11)
C5 C7 C8 C9 -176.88(12)
C6 C7 C8 C9 0.9(2)
C5 C7 C8 C4 3.42(19)
C6 C7 C8 C4 -178.75(12)
C3 C4 C8 C7 -118.6(7)
C1' C4 C8 C7 59.8(7)
S1' C4 C8 C7 -121.7(4)
S1 C4 C8 C7 59.63(16)
C3 C4 C8 C9 61.7(7)
C1' C4 C8 C9 -119.9(7)
S1' C4 C8 C9 58.6(4)
S1 C4 C8 C9 -120.06(13)
C7 C8 C9 C18 3.23(19)
C4 C8 C9 C18 -177.08(12)
C7 C8 C9 C10 -172.91(12)
C4 C8 C9 C10 6.8(2)
C18 C9 C10 C11 40.78(16)
C8 C9 C10 C11 -143.04(13)
C9 C10 C11 C12 -52.44(15)
C10 C11 C12 C13 -147.28(13)
C10 C11 C12 C17 32.72(17)
C17 C12 C13 C14 -2.3(2)
C11 C12 C13 C14 177.69(13)
C12 C13 C14 C15 0.2(2)
C13 C14 C15 C16 1.8(2)
C14 C15 C16 C17 -1.6(2)
C15 C16 C17 C12 -0.5(2)
C15 C16 C17 C18 -179.92(12)
C13 C12 C17 C16 2.4(2)
C11 C12 C17 C16 -177.59(12)
C13 C12 C17 C18 -178.11(12)
C11 C12 C17 C18 1.90(18)
C6 N1 C18 C9 -0.6(2)
C6 N1 C18 C17 178.47(11)
C8 C9 C18 N1 -3.49(19)
C10 C9 C18 N1 172.89(12)
C8 C9 C18 C17 177.49(11)
C10 C9 C18 C17 -6.14(19)
C16 C17 C18 N1 -16.20(19)
C12 C17 C18 N1 164.33(12)
C16 C17 C18 C9 162.84(13)
C12 C17 C18 C9 -16.63(19)
